data_2105357
loop_
_publ_author_name
'Carlsson, A.'
'Linke, C.'
'Svensson, C.'
'Bovin, J.O.'
'Oku, T.'
'Wallenberg, L.R.'
'Jansen, M.'

_publ_section_title
;
 Modulated structure of Ag2 Sn O3 studied by high-resolution electron
 microscopy
;
_journal_name_full 'Acta Crystallographica B (39,1983-)'
_journal_page_first 363
_journal_page_last 368
_journal_volume 56
_journal_year 2000
_chemical_formula_sum 'Ag2 O3 Sn'
_chemical_name_systematic 'Ag2 Sn O3'
_space_group_IT_number 19
_symmetry_space_group_name_Hall 'P 2ac 2ab'
_symmetry_space_group_name_H-M 'P 21 21 21'
_cell_angle_alpha 90
_cell_angle_beta 90
_cell_angle_gamma 90
_cell_formula_units_Z 24
_cell_length_a 29.21999
_cell_length_b 12.67
_cell_length_c 5.62
_cell_volume 2080.621
_citation_journal_id_ASTM ASBSDK
_cod_data_source_file silver2-3_157.cif
_cod_data_source_block Ag2O3Sn1
_cod_original_formula_sum 'Ag2 O3 Sn1'
_cod_database_code 2105357

loop_
_symmetry_equiv_pos_as_xyz
x,y,z
-x+1/2,-y,z+1/2
x+1/2,-y+1/2,-z
-x,y+1/2,-z+1/2

loop_
_atom_site_label
_atom_site_type_symbol
_atom_site_fract_x
_atom_site_fract_y
_atom_site_fract_z
_atom_site_occupancy
_atom_site_U_iso_or_equiv
O12 O-2 0.4528 0.1621 0.5573 1 0.0
Sn2 Sn+4 0 0.25 0.25 1 0.0
Ag7 Ag+1 0.279 0.0026 0.0871 1 0.0
Ag1 Ag+1 0.1667 0.4925 0.4241 1 0.0
O14 O-2 0.3248 0.3379 0.9413 1 0.0
Sn5 Sn+4 0.1111 0.25 0.25 1 0.0
Sn1 Sn+4 0.3333 0.25 0.25 1 0.0
O3 O-2 0.2223 0.1621 0.634 1 0.0
Ag9 Ag+1 0.1124 0.4886 0.913 1 0.0
Ag11 Ag+1 0.2222 0.2239 0.25 1 0.0
O8 O-2 0.1581 0.3379 0.4413 1 0.0
Ag2 Ag+1 0.3333 0.0075 0.5759 1 0.0
O2 O-2 0.389 0.3379 0.3661 1 0.0
Ag3 Ag+1 0.4457 0.014 0.5871 1 0.0
Ag5 Ag+1 0.0543 0.486 0.413 1 0.0
Ag6 Ag+1 0.3877 0.0144 0.0871 1 0.0
O1 O-2 0.0557 0.3379 0.3661 1 0.0
Ag12 Ag+1 0.0556 0.1978 0.75 1 0.0
Ag4 Ag+1 0 0.4851 0.9241 1 0.0
Ag10 Ag+1 0.3889 0.2761 0.75 1 0.0
O6 O-2 0.0557 0.1621 0.134 1 0.0
Ag8 Ag+1 0.221 0.4974 0.913 1 0.0
O16 O-2 0.4528 0.3379 0.9427 1 0.0
O13 O-2 0.1582 0.1621 0.0588 1 0.0
O4 O-2 0.2223 0.3379 0.8661 1 0.0
O18 O-2 0.1195 0.3379 0.9427 1 0.0
Sn6 Sn+4 0.4444 0.25 0.25 1 0.0
Sn4 Sn+4 0.2778 0.25 0.75 1 0.0
O5 O-2 0.3891 0.1621 0.134 1 0.0
O9 O-2 0.4915 0.3379 0.4413 1 0.0
O17 O-2 0.4915 0.1621 0.0588 1 0.0
Sn3 Sn+4 0.1667 0.25 0.75 1 0.0
O7 O-2 0.3248 0.1621 0.5588 1 0.0
O11 O-2 0.1195 0.1621 0.5573 1 0.0
O15 O-2 0.2861 0.1621 0.0573 1 0.0
O10 O-2 0.2861 0.3379 0.4427 1 0.0
